data_2225614
loop_
_publ_author_name
'Xia, Liang-You'

_publ_section_title
;
 (Naphthalene-1,4-diyl)dimethyl dibenzoate
;
_journal_coeditor_code OM2316
_journal_issue 4
_journal_name_full 'Acta Crystallographica Section E'
_journal_page_first o860
_journal_paper_doi 10.1107/S1600536810008391
_journal_volume 66
_journal_year 2010
_chemical_formula_iupac 'C26 H20 O4'
_chemical_formula_moiety 'C26 H20 O4'
_chemical_formula_sum 'C26 H20 O4'
_chemical_formula_weight 396.42
_chemical_name_systematic
;
(Naphthalene-1,4-diyl)dimethyl dibenzoate
;
_space_group_IT_number 43
_symmetry_cell_setting orthorhombic
_symmetry_space_group_name_Hall 'F 2 -2d'
_symmetry_space_group_name_H-M 'F d d 2'
_atom_sites_solution_hydrogens geom
_atom_sites_solution_primary direct
_atom_sites_solution_secondary difmap
_audit_creation_method SHELXL-97
_cell_angle_alpha 90.00
_cell_angle_beta 90.00
_cell_angle_gamma 90.00
_cell_formula_units_Z 8
_cell_length_a 3.9919(6)
_cell_length_b 60.385(8)
_cell_length_c 16.231(2)
_cell_measurement_reflns_used 1789
_cell_measurement_temperature 296(2)
_cell_measurement_theta_max 25.26
_cell_measurement_theta_min 2.6
_cell_volume 3912.5(9)
_computing_cell_refinement 'SAINT (Bruker, 2004)'
_computing_data_collection 'APEX2 (Bruker, 2004)'
_computing_data_reduction 'SAINT (Bruker, 2004)'
_computing_molecular_graphics 'XP in SHELXTL (Sheldrick, 2008)'
_computing_publication_material 'SHELXL97 (Sheldrick, 2008)'
_computing_structure_refinement 'SHELXL97 (Sheldrick, 2008)'
_computing_structure_solution 'SHELXS97 (Sheldrick, 2008)'
_diffrn_ambient_temperature 296(2)
_diffrn_measured_fraction_theta_full 0.993
_diffrn_measured_fraction_theta_max 0.993
_diffrn_measurement_device_type 'Bruker APEXII'
_diffrn_measurement_method '\f and \w'
_diffrn_radiation_monochromator graphite
_diffrn_radiation_source 'fine-focus sealed tube'
_diffrn_radiation_type MoK\a
_diffrn_radiation_wavelength 0.71073
_diffrn_reflns_av_R_equivalents 0.0272
_diffrn_reflns_av_sigmaI/netI 0.0234
_diffrn_reflns_limit_h_max 4
_diffrn_reflns_limit_h_min -4
_diffrn_reflns_limit_k_max 72
_diffrn_reflns_limit_k_min -72
_diffrn_reflns_limit_l_max 19
_diffrn_reflns_limit_l_min -19
_diffrn_reflns_number 6343
_diffrn_reflns_theta_full 25.49
_diffrn_reflns_theta_max 25.49
_diffrn_reflns_theta_min 2.60
_exptl_absorpt_coefficient_mu 0.090
_exptl_absorpt_correction_T_max 0.994
_exptl_absorpt_correction_T_min 0.957
_exptl_absorpt_correction_type multi-scan
_exptl_absorpt_process_details '(SADABS; Sheldrick, 1996)'
_exptl_crystal_colour colourless
_exptl_crystal_density_diffrn 1.346
_exptl_crystal_density_method 'not measured'
_exptl_crystal_description block
_exptl_crystal_F_000 1664
_exptl_crystal_size_max 0.50
_exptl_crystal_size_mid 0.38
_exptl_crystal_size_min 0.07
_refine_diff_density_max 0.095
_refine_diff_density_min -0.154
_refine_ls_extinction_method none
_refine_ls_goodness_of_fit_ref 1.075
_refine_ls_hydrogen_treatment constr
_refine_ls_matrix_type full
_refine_ls_number_parameters 136
_refine_ls_number_reflns 937
_refine_ls_number_restraints 1
_refine_ls_restrained_S_all 1.075
_refine_ls_R_factor_all 0.0377
_refine_ls_R_factor_gt 0.0326
_refine_ls_shift/su_max 0.000
_refine_ls_shift/su_mean 0.000
_refine_ls_structure_factor_coef Fsqd
_refine_ls_weighting_details 'calc w=1/[\s^2^(Fo^2^)+(0.0506P)^2^] where P=(Fo^2^+2Fc^2^)/3'
_refine_ls_weighting_scheme calc
_refine_ls_wR_factor_gt 0.0772
_refine_ls_wR_factor_ref 0.0805
_reflns_number_gt 822
_reflns_number_total 937
_reflns_threshold_expression I>2\s(I)
_cod_data_source_file om2316.cif
_cod_data_source_block I
_cod_original_sg_symbol_Hall 'F 2 -2 d'
_cod_database_code 2225614

loop_
_symmetry_equiv_pos_as_xyz
'x, y, z'
'-x, -y, z'
'-x+1/4, y+1/4, z+1/4'
'x+3/4, -y+3/4, z+1/4'
'x, y+1/2, z+1/2'
'-x, -y+1/2, z+1/2'
'-x+1/4, y+3/4, z+3/4'
'x+3/4, -y+5/4, z+3/4'
'x+1/2, y, z+1/2'
'-x+1/2, -y, z+1/2'
'-x+3/4, y+1/4, z+3/4'
'x+5/4, -y+3/4, z+3/4'
'x+1/2, y+1/2, z'
'-x+1/2, -y+1/2, z'
'-x+3/4, y+3/4, z+1/4'
'x+5/4, -y+5/4, z+1/4'

loop_
_atom_site_type_symbol
_atom_site_label
_atom_site_fract_x
_atom_site_fract_y
_atom_site_fract_z
_atom_site_U_iso_or_equiv
_atom_site_adp_type
_atom_site_calc_flag
_atom_site_refinement_flags
_atom_site_occupancy
_atom_site_disorder_assembly
_atom_site_disorder_group
O O1 0.1416(5) 0.16848(3) 0.65497(12) 0.0680(6) Uani d . 1 . .
O O2 0.4250(4) 0.19760(2) 0.60506(10) 0.0507(4) Uani d . 1 . .
C C1 0.2722(6) 0.17767(3) 0.59764(15) 0.0467(5) Uani d . 1 . .
C C2 0.2903(6) 0.16879(3) 0.51236(15) 0.0452(5) Uani d . 1 . .
C C3 0.1552(6) 0.14804(3) 0.49816(16) 0.0556(7) Uani d . 1 . .
H H3 0.0516 0.1404 0.5408 0.067 Uiso calc R 1 . .
C C4 0.1746(8) 0.13876(4) 0.42042(17) 0.0652(8) Uani d . 1 . .
H H4 0.0881 0.1247 0.4112 0.078 Uiso calc R 1 . .
C C5 0.3209(7) 0.15021(4) 0.35675(18) 0.0655(7) Uani d . 1 . .
H H5 0.3302 0.1440 0.3044 0.079 Uiso calc R 1 . .
C C6 0.4533(7) 0.17084(4) 0.37037(17) 0.0611(7) Uani d . 1 . .
H H6 0.5522 0.1786 0.3272 0.073 Uiso calc R 1 . .
C C7 0.4407(7) 0.18018(4) 0.44775(16) 0.0522(6) Uani d . 1 . .
H H7 0.5328 0.1941 0.4568 0.063 Uiso calc R 1 . .
C C8 0.4461(6) 0.20608(3) 0.68748(14) 0.0455(5) Uani d . 1 . .
H H8A 0.5784 0.1961 0.7213 0.055 Uiso calc R 1 . .
H H8B 0.2236 0.2071 0.7112 0.055 Uiso calc R 1 . .
C C9 0.6053(5) 0.22851(3) 0.68603(13) 0.0413(5) Uani d . 1 . .
C C10 0.6767(5) 0.23923(3) 0.76281(14) 0.0391(5) Uani d . 1 . .
C C11 0.6072(6) 0.22913(4) 0.83964(14) 0.0474(6) Uani d . 1 . .
H H11 0.5109 0.2151 0.8405 0.057 Uiso calc R 1 . .
C C12 0.6774(7) 0.23935(4) 0.91223(14) 0.0537(6) Uani d . 1 . .
H H12 0.6296 0.2323 0.9618 0.064 Uiso calc R 1 . .
C C13 0.6778(6) 0.23930(4) 0.61428(14) 0.0468(6) Uani d . 1 . .
H H13 0.6314 0.2324 0.5643 0.056 Uiso calc R 1 . .

loop_
_atom_site_aniso_label
_atom_site_aniso_U_11
_atom_site_aniso_U_22
_atom_site_aniso_U_33
_atom_site_aniso_U_12
_atom_site_aniso_U_13
_atom_site_aniso_U_23
O1 0.0943(15) 0.0554(11) 0.0542(11) -0.0234(10) 0.0100(11) 0.0017(9)
O2 0.0665(11) 0.0417(8) 0.0440(9) -0.0096(7) 0.0002(8) -0.0032(7)
C1 0.0565(14) 0.0351(10) 0.0486(13) -0.0024(10) -0.0037(11) 0.0034(11)
C2 0.0506(13) 0.0390(11) 0.0458(13) 0.0011(9) -0.0074(10) 0.0022(10)
C3 0.0679(17) 0.0407(12) 0.0582(17) -0.0059(11) -0.0134(13) 0.0024(11)
C4 0.087(2) 0.0445(13) 0.0640(18) -0.0039(13) -0.0223(15) -0.0045(13)
C5 0.084(2) 0.0592(15) 0.0538(15) 0.0109(14) -0.0130(14) -0.0110(14)
C6 0.0730(18) 0.0615(16) 0.0488(15) 0.0047(13) 0.0000(13) 0.0010(12)
C7 0.0627(15) 0.0423(11) 0.0517(14) -0.0017(11) -0.0027(12) 0.0001(11)
C8 0.0526(13) 0.0420(11) 0.0418(13) -0.0017(10) -0.0006(11) -0.0024(11)
C9 0.0441(13) 0.0398(11) 0.0399(13) 0.0027(9) -0.0010(10) 0.0006(10)
C10 0.0412(11) 0.0398(10) 0.0362(11) 0.0054(9) 0.0006(10) 0.0003(10)
C11 0.0558(15) 0.0422(11) 0.0442(13) -0.0007(10) 0.0014(12) 0.0053(11)
C12 0.0667(17) 0.0573(14) 0.0371(13) 0.0034(11) 0.0039(12) 0.0064(10)
C13 0.0598(14) 0.0445(11) 0.0362(12) -0.0047(10) -0.0032(11) -0.0040(10)

loop_
_atom_type_symbol
_atom_type_description
_atom_type_scat_dispersion_real
_atom_type_scat_dispersion_imag
_atom_type_scat_source
C C 0.0033 0.0016 'International Tables Vol C Tables 4.2.6.8 and 6.1.1.4'
H H 0.0000 0.0000 'International Tables Vol C Tables 4.2.6.8 and 6.1.1.4'
O O 0.0106 0.0060 'International Tables Vol C Tables 4.2.6.8 and 6.1.1.4'

loop_
_geom_angle_atom_site_label_1
_geom_angle_atom_site_label_2
_geom_angle_atom_site_label_3
_geom_angle_site_symmetry_1
_geom_angle_site_symmetry_3
_geom_angle
_geom_angle_publ_flag
C1 O2 C8 . . 115.25(18) ?
O1 C1 O2 . . 122.4(2) ?
O1 C1 C2 . . 125.1(2) ?
O2 C1 C2 . . 112.43(19) ?
C3 C2 C7 . . 119.4(2) ?
C3 C2 C1 . . 117.6(2) ?
C7 C2 C1 . . 123.03(19) ?
C4 C3 C2 . . 119.8(2) ?
C4 C3 H3 . . 120.1 ?
C2 C3 H3 . . 120.1 ?
C5 C4 C3 . . 120.4(2) ?
C5 C4 H4 . . 119.8 ?
C3 C4 H4 . . 119.8 ?
C6 C5 C4 . . 120.0(3) ?
C6 C5 H5 . . 120.0 ?
C4 C5 H5 . . 120.0 ?
C5 C6 C7 . . 120.3(3) ?
C5 C6 H6 . . 119.8 ?
C7 C6 H6 . . 119.8 ?
C6 C7 C2 . . 120.1(2) ?
C6 C7 H7 . . 120.0 ?
C2 C7 H7 . . 120.0 ?
O2 C8 C9 . . 109.48(18) ?
O2 C8 H8A . . 109.8 ?
C9 C8 H8A . . 109.8 ?
O2 C8 H8B . . 109.8 ?
C9 C8 H8B . . 109.8 ?
H8A C8 H8B . . 108.2 ?
C13 C9 C10 . . 118.96(18) ?
C13 C9 C8 . . 122.36(19) ?
C10 C9 C8 . . 118.67(18) ?
C11 C10 C10 . 14_655 118.26(12) ?
C11 C10 C9 . . 122.17(17) ?
C10 C10 C9 14_655 . 119.57(11) ?
C12 C11 C10 . . 121.8(2) ?
C12 C11 H11 . . 119.1 ?
C10 C11 H11 . . 119.1 ?
C11 C12 C12 . 14_655 119.92(13) ?
C11 C12 H12 . . 120.0 ?
C12 C12 H12 14_655 . 120.0 ?
C9 C13 C13 . 14_655 121.47(12) ?
C9 C13 H13 . . 119.3 ?
C13 C13 H13 14_655 . 119.3 ?

loop_
_geom_bond_atom_site_label_1
_geom_bond_atom_site_label_2
_geom_bond_site_symmetry_2
_geom_bond_distance
_geom_bond_publ_flag
O1 C1 . 1.202(3) ?
O2 C1 . 1.354(3) ?
O2 C8 . 1.435(3) ?
C1 C2 . 1.486(3) ?
C2 C3 . 1.384(3) ?
C2 C7 . 1.390(3) ?
C3 C4 . 1.383(4) ?
C3 H3 . 0.9300 ?
C4 C5 . 1.374(4) ?
C4 H4 . 0.9300 ?
C5 C6 . 1.371(4) ?
C5 H5 . 0.9300 ?
C6 C7 . 1.378(4) ?
C6 H6 . 0.9300 ?
C7 H7 . 0.9300 ?
C8 C9 . 1.496(3) ?
C8 H8A . 0.9700 ?
C8 H8B . 0.9700 ?
C9 C13 . 1.365(3) ?
C9 C10 . 1.433(3) ?
C10 C11 . 1.416(3) ?
C10 C10 14_655 1.426(4) ?
C11 C12 . 1.359(3) ?
C11 H11 . 0.9300 ?
C12 C12 14_655 1.410(5) ?
C12 H12 . 0.9300 ?
C13 C13 14_655 1.415(4) ?
C13 H13 . 0.9300 ?

loop_
_geom_torsion_atom_site_label_1
_geom_torsion_atom_site_label_2
_geom_torsion_atom_site_label_3
_geom_torsion_atom_site_label_4
_geom_torsion_site_symmetry_1
_geom_torsion_site_symmetry_2
_geom_torsion_site_symmetry_3
_geom_torsion_site_symmetry_4
_geom_torsion
_geom_torsion_publ_flag
C8 O2 C1 O1 . . . . 5.3(3) ?
C8 O2 C1 C2 . . . . -174.01(19) ?
O1 C1 C2 C3 . . . . -2.0(4) ?
O2 C1 C2 C3 . . . . 177.2(2) ?
O1 C1 C2 C7 . . . . 179.2(3) ?
O2 C1 C2 C7 . . . . -1.6(3) ?
C7 C2 C3 C4 . . . . 0.8(4) ?
C1 C2 C3 C4 . . . . -178.1(2) ?
C2 C3 C4 C5 . . . . -1.4(4) ?
C3 C4 C5 C6 . . . . 1.0(4) ?
C4 C5 C6 C7 . . . . 0.0(4) ?
C5 C6 C7 C2 . . . . -0.6(4) ?
C3 C2 C7 C6 . . . . 0.2(4) ?
C1 C2 C7 C6 . . . . 179.0(2) ?
C1 O2 C8 C9 . . . . -177.40(18) ?
O2 C8 C9 C13 . . . . 6.7(3) ?
O2 C8 C9 C10 . . . . -174.77(18) ?
C13 C9 C10 C11 . . . . 179.7(2) ?
C8 C9 C10 C11 . . . . 1.2(3) ?
C13 C9 C10 C10 . . . 14_655 -0.4(3) ?
C8 C9 C10 C10 . . . 14_655 -179.0(2) ?
C10 C10 C11 C12 14_655 . . . -0.2(4) ?
C9 C10 C11 C12 . . . . 179.7(2) ?
C10 C11 C12 C12 . . . 14_655 0.2(5) ?
C10 C9 C13 C13 . . . 14_655 0.2(4) ?
C8 C9 C13 C13 . . . 14_655 178.7(3) ?
